data_4346906
loop_
_publ_author_name
'Zwettler, Niklas'
'Dup\'e, Antoine'
'Schachner, J\"org A'
'Belaj, Ferdinand'
'M\"osch-Zanetti, Nadia C'

_publ_section_title
;
 Templated C-C and C-N Bond Formation Facilitated by a Molybdenum(VI)
 Metal Center.
;
_journal_issue 24
_journal_name_full 'Inorganic chemistry'
_journal_page_first 11969
_journal_page_last 11976
_journal_paper_doi 10.1021/acs.inorgchem.5b02347
_journal_volume 54
_journal_year 2015
_chemical_compound_source 'synthetical product'
_chemical_formula_moiety 'C26 H34 Mo N4 O6, C H2 Cl2'
_chemical_formula_sum 'C27 H36 Cl2 Mo N4 O6'
_chemical_formula_weight 679.44
_chemical_name_common
; (2-[(E)-{[2-(tert-butylamino)-1-({[2-(tert-butylamino)-2-oxoethyl](2-oxi-
dobenzyl)amino}methyl)-2-oxoethyl]imino}methyl]benzenola-
to-N,N',O,O')-di-oxo-molybdenum(VI) dichloromethane solvate (1:1)
;
_chemical_name_systematic
; (2-[(E)-{[2-(tert-butylamino)-1-({[2-(tert-butylamino)-2-oxoethyl](2-oxi-
dobenzyl)amino}methyl)-2-oxoethyl]imino}methyl]benzenola-
to-N,N',O,O')-di-oxo-molybdenum(VI) dichloromethane solvate (1:1)
;
_space_group_crystal_system triclinic
_space_group_IT_number 2
_space_group_name_Hall '-P 1'
_space_group_name_H-M_alt 'P -1'
_atom_sites_solution_hydrogens mixed
_atom_sites_solution_primary direct
_atom_sites_solution_secondary difmap
_audit_creation_method 'manual edited SHELXL-2014/6.cif file'
_cell_angle_alpha 109.5918(15)
_cell_angle_beta 99.3122(19)
_cell_angle_gamma 100.6422(17)
_cell_formula_units_Z 2
_cell_length_a 10.3160(6)
_cell_length_b 11.3022(6)
_cell_length_c 14.6280(8)
_cell_measurement_reflns_used 9754
_cell_measurement_temperature 100(2)
_cell_measurement_theta_max 30.79
_cell_measurement_theta_min 2.77
_cell_volume 1532.35(15)
_computing_cell_refinement 'Bruker SAINT'
_computing_data_collection 'Bruker APEX2'
_computing_data_reduction 'Bruker SAINT'
_computing_molecular_graphics 'modified ORTEP (Johnson, 1965)'
_computing_publication_material 'SHELXL-2014/6 (Sheldrick, 2014)'
_computing_structure_refinement 'SHELXL-2014/6 (Sheldrick, 2014)'
_computing_structure_solution 'SHELXS-97 (Sheldrick, 2008)'
_diffrn_ambient_temperature 100(2)
_diffrn_measured_fraction_theta_full 0.998
_diffrn_measured_fraction_theta_max 0.998
_diffrn_measurement_device_type 'Bruker APEX-II CCD'
_diffrn_measurement_method '\f and \w scans'
_diffrn_radiation_monochromator 'multilayer monochromator'
_diffrn_radiation_source 'Incoatec microfocus sealed tube'
_diffrn_radiation_type MoK\a
_diffrn_radiation_wavelength 0.71073
_diffrn_reflns_av_R_equivalents 0.0300
_diffrn_reflns_av_unetI/netI 0.0185
_diffrn_reflns_Laue_measured_fraction_full 0.998
_diffrn_reflns_Laue_measured_fraction_max 0.998
_diffrn_reflns_limit_h_max 14
_diffrn_reflns_limit_h_min -14
_diffrn_reflns_limit_k_max 15
_diffrn_reflns_limit_k_min -15
_diffrn_reflns_limit_l_max 20
_diffrn_reflns_limit_l_min -20
_diffrn_reflns_number 48092
_diffrn_reflns_point_group_measured_fraction_full 0.998
_diffrn_reflns_point_group_measured_fraction_max 0.998
_diffrn_reflns_theta_full 30.00
_diffrn_reflns_theta_max 30.00
_diffrn_reflns_theta_min 2.47
_exptl_absorpt_coefficient_mu 0.648
_exptl_absorpt_correction_T_max 1.000
_exptl_absorpt_correction_T_min 0.906
_exptl_absorpt_correction_type multi-scan
_exptl_absorpt_process_details 'Bruker (2001). SADABS. Bruker AXS Inc., Madison, Wisconsin, USA.'
_exptl_crystal_colour orange
_exptl_crystal_density_diffrn 1.473
_exptl_crystal_description block
_exptl_crystal_F_000 700
_exptl_crystal_size_max 0.360
_exptl_crystal_size_mid 0.270
_exptl_crystal_size_min 0.170
_refine_diff_density_max 1.993
_refine_diff_density_min -0.618
_refine_diff_density_rms 0.091
_refine_ls_extinction_method none
_refine_ls_goodness_of_fit_ref 1.083
_refine_ls_hydrogen_treatment refU
_refine_ls_matrix_type full
_refine_ls_number_parameters 391
_refine_ls_number_reflns 8924
_refine_ls_number_restraints 3
_refine_ls_restrained_S_all 1.083
_refine_ls_R_factor_all 0.0316
_refine_ls_R_factor_gt 0.0293
_refine_ls_shift/su_max 0.002
_refine_ls_shift/su_mean 0.000
_refine_ls_structure_factor_coef Fsqd
_refine_ls_weighting_details 'w=1/[\s^2^(Fo^2^)+(0.0410P)^2^+2.0443P] where P=(Fo^2^+2Fc^2^)/3'
_refine_ls_weighting_scheme calc
_refine_ls_wR_factor_gt 0.0835
_refine_ls_wR_factor_ref 0.0854
_reflns_Friedel_coverage 0.000
_reflns_number_gt 8390
_reflns_number_total 8924
_reflns_threshold_expression 'I > 2\s(I)'
_cod_data_source_file ic5b02347_si_002.cif
_cod_data_source_block 1_NZ130
_cod_database_code 4346906
_shelx_space_group_comment
;
The symmetry employed for this shelxl refinement is uniquely defined
by the following loop, which should always be used as a source of
symmetry information in preference to the above space-group names.
They are only intended as comments.
;
_shelx_estimated_absorpt_t_min 0.800
_shelx_estimated_absorpt_t_max 0.898
_shelxl_version_number 2014/6

loop_
_space_group_symop_operation_xyz
'x, y, z'
'-x, -y, -z'

loop_
_atom_site_label
_atom_site_type_symbol
_atom_site_fract_x
_atom_site_fract_y
_atom_site_fract_z
_atom_site_U_iso_or_equiv
_atom_site_adp_type
_atom_site_occupancy
_atom_site_site_symmetry_order
_atom_site_calc_flag
_atom_site_refinement_flags_posn
_atom_site_refinement_flags_adp
Mo1 Mo 0.41309(2) 0.29636(2) 0.60781(2) 0.01033(5) Uani 1 1 d . .
O1 O 0.36950(14) 0.27140(12) 0.48363(9) 0.0166(2) Uani 1 1 d . .
O2 O 0.25934(13) 0.24677(12) 0.63309(9) 0.0159(2) Uani 1 1 d . .
C11 C 0.57634(16) 0.33086(15) 0.82849(12) 0.0112(3) Uani 1 1 d . .
H11 H 0.6132 0.3796 0.8979 0.023(6) Uiso 1 1 calc R .
N12 N 0.49798(14) 0.37781(13) 0.77970(10) 0.0105(2) Uani 1 1 d . .
C13 C 0.47474(16) 0.50421(15) 0.83507(11) 0.0105(3) Uani 1 1 d . .
H13 H 0.5524 0.5509 0.8953 0.011(4) Uiso 1 1 calc R U
C14 C 0.34197(17) 0.49740(16) 0.87101(12) 0.0118(3) Uani 1 1 d . .
O14 O 0.32710(14) 0.59869(13) 0.92960(10) 0.0173(2) Uani 1 1 d . .
N15 N 0.25415(15) 0.38016(14) 0.83684(11) 0.0151(3) Uani 1 1 d D .
H15 H 0.2720(19) 0.3192(13) 0.7933(11) 0.030(7) Uiso 1 1 d D .
C16 C 0.11614(18) 0.34977(18) 0.85429(14) 0.0172(3) Uani 1 1 d . .
C17 C 0.0569(2) 0.2041(2) 0.79239(19) 0.0296(5) Uani 1 1 d . .
H171 H 0.0564 0.1869 0.7221 0.037(5) Uiso 1 1 calc R U
H172 H -0.0363 0.1775 0.7984 0.037(5) Uiso 1 1 calc R U
H173 H 0.1127 0.1547 0.8172 0.037(5) Uiso 1 1 calc R U
C18 C 0.1253(2) 0.3777(2) 0.96490(15) 0.0271(4) Uani 1 1 d . .
H181 H 0.1825 0.3278 0.9874 0.039(5) Uiso 1 1 calc R U
H182 H 0.0340 0.3527 0.9748 0.039(5) Uiso 1 1 calc R U
H183 H 0.1652 0.4707 1.0036 0.039(5) Uiso 1 1 calc R U
C19 C 0.0303(2) 0.4286(2) 0.81677(16) 0.0255(4) Uani 1 1 d . .
H191 H 0.0700 0.5215 0.8562 0.036(5) Uiso 1 1 calc R U
H192 H -0.0626 0.4038 0.8239 0.036(5) Uiso 1 1 calc R U
H193 H 0.0285 0.4112 0.7462 0.036(5) Uiso 1 1 calc R U
O21 O 0.49366(13) 0.15655(12) 0.61323(9) 0.0156(2) Uani 1 1 d . .
C21 C 0.56763(16) 0.12664(15) 0.68306(12) 0.0116(3) Uani 1 1 d . .
C22 C 0.61221(16) 0.20952(15) 0.78532(12) 0.0112(3) Uani 1 1 d . .
C23 C 0.69538(17) 0.17230(16) 0.85166(13) 0.0139(3) Uani 1 1 d . .
H23 H 0.7277 0.2285 0.9200 0.022(3) Uiso 1 1 calc R U
C24 C 0.73073(18) 0.05540(17) 0.81895(13) 0.0157(3) Uani 1 1 d . .
H24 H 0.7871 0.0318 0.8644 0.022(3) Uiso 1 1 calc R U
C25 C 0.68263(19) -0.02767(17) 0.71819(13) 0.0160(3) Uani 1 1 d . .
H25 H 0.7051 -0.1087 0.6956 0.022(3) Uiso 1 1 calc R U
C26 C 0.60231(18) 0.00760(16) 0.65113(13) 0.0147(3) Uani 1 1 d . .
H26 H 0.5706 -0.0495 0.5830 0.022(3) Uiso 1 1 calc R U
C31 C 0.48177(16) 0.58060(15) 0.76536(12) 0.0107(3) Uani 1 1 d . .
H31 H 0.4535 0.6624 0.7950 0.011(4) Uiso 1 1 calc R U
N32 N 0.38283(14) 0.49663(14) 0.66629(10) 0.0108(2) Uani 1 1 d D .
H32 H 0.3050(8) 0.488(2) 0.6775(14) 0.021(6) Uiso 1 1 d D .
C33 C 0.37645(17) 0.56407(17) 0.59443(12) 0.0135(3) Uani 1 1 d . .
H331 H 0.3504 0.4993 0.5250 0.021(4) Uiso 1 1 calc R U
H332 H 0.4668 0.6220 0.6051 0.021(4) Uiso 1 1 calc R U
C34 C 0.27081(16) 0.64422(15) 0.61083(12) 0.0115(3) Uani 1 1 d . .
O34 O 0.20315(13) 0.63959(13) 0.67246(9) 0.0152(2) Uani 1 1 d . .
N35 N 0.25962(15) 0.71145(14) 0.55115(11) 0.0136(3) Uani 1 1 d D .
H35 H 0.3071(12) 0.702(2) 0.5090(8) 0.021(6) Uiso 1 1 d D .
C36 C 0.15750(18) 0.78755(17) 0.54306(13) 0.0156(3) Uani 1 1 d . .
C37 C 0.1882(2) 0.8457(2) 0.46588(15) 0.0236(4) Uani 1 1 d . .
H371 H 0.2794 0.9051 0.4909 0.029(4) Uiso 1 1 calc R U
H372 H 0.1211 0.8935 0.4545 0.029(4) Uiso 1 1 calc R U
H373 H 0.1838 0.7758 0.4029 0.029(4) Uiso 1 1 calc R U
C38 C 0.01350(19) 0.6977(2) 0.50824(15) 0.0219(4) Uani 1 1 d . .
H381 H 0.0027 0.6304 0.4424 0.034(4) Uiso 1 1 calc R U
H382 H -0.0529 0.7485 0.5037 0.034(4) Uiso 1 1 calc R U
H383 H -0.0013 0.6567 0.5564 0.034(4) Uiso 1 1 calc R U
C39 C 0.1756(2) 0.8980(2) 0.64380(15) 0.0244(4) Uani 1 1 d . .
H391 H 0.1561 0.8612 0.6935 0.036(4) Uiso 1 1 calc R U
H392 H 0.1130 0.9514 0.6361 0.036(4) Uiso 1 1 calc R U
H393 H 0.2694 0.9520 0.6661 0.036(4) Uiso 1 1 calc R U
O41 O 0.60140(12) 0.40951(12) 0.62336(9) 0.0138(2) Uani 1 1 d . .
C41 C 0.67928(17) 0.52659(16) 0.68808(12) 0.0122(3) Uani 1 1 d . .
C42 C 0.62622(16) 0.61491(15) 0.75538(12) 0.0114(3) Uani 1 1 d . .
C43 C 0.71207(17) 0.73480(16) 0.82170(13) 0.0144(3) Uani 1 1 d . .
H43 H 0.6763 0.7941 0.8673 0.026(3) Uiso 1 1 calc R U
C44 C 0.84901(18) 0.76871(17) 0.82205(14) 0.0172(3) Uani 1 1 d . .
H44 H 0.9067 0.8496 0.8684 0.026(3) Uiso 1 1 calc R U
C45 C 0.90038(18) 0.68241(18) 0.75358(14) 0.0182(3) Uani 1 1 d . .
H45 H 0.9932 0.7054 0.7523 0.026(3) Uiso 1 1 calc R U
C46 C 0.81666(18) 0.56318(18) 0.68726(13) 0.0162(3) Uani 1 1 d . .
H46 H 0.8528 0.5055 0.6407 0.026(3) Uiso 1 1 calc R U
C5 C 0.3036(2) 0.86980(19) 0.89886(15) 0.0214(4) Uani 1 1 d . .
H51 H 0.3355 0.8478 0.9572 0.029(5) Uiso 1 1 calc R U
H52 H 0.2476 0.7888 0.8438 0.029(5) Uiso 1 1 calc R U
Cl1 Cl 0.44541(5) 0.93477(5) 0.86105(4) 0.02367(10) Uani 1 1 d . .
Cl2 Cl 0.20277(5) 0.98194(6) 0.93114(4) 0.02891(11) Uani 1 1 d . .

loop_
_atom_site_aniso_label
_atom_site_aniso_U_11
_atom_site_aniso_U_22
_atom_site_aniso_U_33
_atom_site_aniso_U_23
_atom_site_aniso_U_13
_atom_site_aniso_U_12
Mo1 0.01397(7) 0.01072(7) 0.00629(7) 0.00292(5) 0.00202(5) 0.00405(5)
O1 0.0238(6) 0.0160(6) 0.0094(5) 0.0038(4) 0.0025(5) 0.0067(5)
O2 0.0166(6) 0.0163(6) 0.0127(5) 0.0046(4) 0.0026(4) 0.0016(4)
C11 0.0136(7) 0.0123(7) 0.0081(6) 0.0039(5) 0.0039(5) 0.0029(5)
N12 0.0132(6) 0.0104(6) 0.0087(6) 0.0038(5) 0.0042(5) 0.0037(5)
C13 0.0135(7) 0.0102(6) 0.0082(6) 0.0029(5) 0.0039(5) 0.0039(5)
C14 0.0149(7) 0.0156(7) 0.0075(6) 0.0060(5) 0.0041(5) 0.0053(6)
O14 0.0226(6) 0.0160(6) 0.0131(6) 0.0025(5) 0.0096(5) 0.0057(5)
N15 0.0157(6) 0.0139(6) 0.0163(7) 0.0041(5) 0.0086(5) 0.0044(5)
C16 0.0145(7) 0.0211(8) 0.0165(8) 0.0063(6) 0.0076(6) 0.0037(6)
C17 0.0237(10) 0.0218(9) 0.0374(12) 0.0046(8) 0.0143(9) -0.0016(7)
C18 0.0233(9) 0.0424(12) 0.0186(9) 0.0154(8) 0.0098(7) 0.0040(8)
C19 0.0190(9) 0.0377(11) 0.0233(9) 0.0132(8) 0.0058(7) 0.0119(8)
O21 0.0229(6) 0.0142(5) 0.0092(5) 0.0036(4) 0.0009(4) 0.0079(5)
C21 0.0140(7) 0.0120(7) 0.0103(7) 0.0055(5) 0.0037(5) 0.0037(5)
C22 0.0136(7) 0.0113(6) 0.0095(6) 0.0044(5) 0.0040(5) 0.0033(5)
C23 0.0150(7) 0.0145(7) 0.0123(7) 0.0053(6) 0.0024(6) 0.0044(6)
C24 0.0173(7) 0.0165(7) 0.0164(8) 0.0088(6) 0.0039(6) 0.0068(6)
C25 0.0214(8) 0.0125(7) 0.0168(8) 0.0069(6) 0.0062(6) 0.0070(6)
C26 0.0209(8) 0.0120(7) 0.0119(7) 0.0040(6) 0.0052(6) 0.0058(6)
C31 0.0132(7) 0.0109(6) 0.0089(6) 0.0037(5) 0.0045(5) 0.0035(5)
N32 0.0129(6) 0.0139(6) 0.0078(6) 0.0055(5) 0.0041(5) 0.0047(5)
C33 0.0176(7) 0.0186(7) 0.0116(7) 0.0098(6) 0.0080(6) 0.0100(6)
C34 0.0129(7) 0.0123(7) 0.0091(6) 0.0029(5) 0.0029(5) 0.0043(5)
O34 0.0173(6) 0.0210(6) 0.0123(5) 0.0084(5) 0.0078(4) 0.0088(5)
N35 0.0158(6) 0.0169(6) 0.0128(6) 0.0077(5) 0.0067(5) 0.0085(5)
C36 0.0197(8) 0.0181(8) 0.0129(7) 0.0072(6) 0.0045(6) 0.0107(6)
C37 0.0320(10) 0.0266(9) 0.0211(9) 0.0159(8) 0.0080(8) 0.0141(8)
C38 0.0171(8) 0.0318(10) 0.0197(8) 0.0114(7) 0.0033(7) 0.0109(7)
C39 0.0347(11) 0.0217(9) 0.0170(8) 0.0037(7) 0.0055(7) 0.0149(8)
O41 0.0155(5) 0.0140(5) 0.0113(5) 0.0027(4) 0.0058(4) 0.0043(4)
C41 0.0148(7) 0.0134(7) 0.0104(7) 0.0057(6) 0.0045(5) 0.0049(6)
C42 0.0133(7) 0.0123(7) 0.0111(7) 0.0060(5) 0.0053(5) 0.0039(5)
C43 0.0170(7) 0.0122(7) 0.0145(7) 0.0048(6) 0.0052(6) 0.0044(6)
C44 0.0155(7) 0.0150(7) 0.0188(8) 0.0055(6) 0.0026(6) 0.0017(6)
C45 0.0127(7) 0.0212(8) 0.0220(8) 0.0093(7) 0.0055(6) 0.0038(6)
C46 0.0151(7) 0.0193(8) 0.0165(8) 0.0066(6) 0.0069(6) 0.0070(6)
C5 0.0203(8) 0.0210(8) 0.0225(9) 0.0076(7) 0.0078(7) 0.0031(7)
Cl1 0.0180(2) 0.0286(2) 0.0253(2) 0.01177(18) 0.00687(16) 0.00381(16)
Cl2 0.0229(2) 0.0362(3) 0.0227(2) 0.00332(19) 0.00534(18) 0.01091(19)

loop_
_atom_type_symbol
_atom_type_description
_atom_type_scat_dispersion_real
_atom_type_scat_dispersion_imag
_atom_type_scat_source
C C 0.0033 0.0016 'International Tables Vol C Tables 4.2.6.8 and 6.1.1.4'
H H 0.0000 0.0000 'International Tables Vol C Tables 4.2.6.8 and 6.1.1.4'
Cl Cl 0.1484 0.1585 'International Tables Vol C Tables 4.2.6.8 and 6.1.1.4'
Mo Mo -1.6832 0.6857 'International Tables Vol C Tables 4.2.6.8 and 6.1.1.4'
N N 0.0061 0.0033 'International Tables Vol C Tables 4.2.6.8 and 6.1.1.4'
O O 0.0106 0.0060 'International Tables Vol C Tables 4.2.6.8 and 6.1.1.4'

loop_
_geom_angle_atom_site_label_1
_geom_angle_atom_site_label_2
_geom_angle_atom_site_label_3
_geom_angle
_geom_angle_publ_flag
O1 Mo1 N12 166.73(6) yes
O2 Mo1 N12 85.17(5) ?
O1 Mo1 O2 103.25(6) ?
O1 Mo1 O21 105.15(6) ?
O2 Mo1 O21 100.36(6) ?
O1 Mo1 O41 90.85(6) ?
O2 Mo1 O41 159.65(6) yes
O21 Mo1 O41 89.80(5) ?
O1 Mo1 N32 96.76(6) ?
O2 Mo1 N32 85.65(6) ?
O21 Mo1 N32 155.13(5) yes
O41 Mo1 N32 78.08(5) ?
O21 Mo1 N12 83.02(5) ?
O41 Mo1 N12 78.57(5) ?
N32 Mo1 N12 73.39(5) ?
N12 C11 C22 124.97(15) ?
N12 C11 H11 117.5 ?
C22 C11 H11 117.5 ?
C11 N12 C13 117.77(13) yes
C11 N12 Mo1 125.97(11) yes
C13 N12 Mo1 115.69(10) yes
N12 C13 C14 115.32(13) ?
N12 C13 C31 105.67(12) ?
C14 C13 C31 112.04(13) ?
N12 C13 H13 107.8 ?
C14 C13 H13 107.8 ?
C31 C13 H13 107.8 ?
O14 C14 N15 125.87(16) ?
O14 C14 C13 117.69(15) ?
N15 C14 C13 116.43(14) ?
C14 N15 C16 126.75(15) ?
C14 N15 H15 117.4(14) ?
C16 N15 H15 115.0(13) ?
N15 C16 C18 110.35(15) ?
N15 C16 C19 109.62(15) ?
C18 C16 C19 111.08(17) ?
N15 C16 C17 104.90(15) ?
C18 C16 C17 110.41(17) ?
C19 C16 C17 110.31(17) ?
C16 C17 H171 109.5 ?
C16 C17 H172 109.5 ?
H171 C17 H172 109.5 ?
C16 C17 H173 109.5 ?
H171 C17 H173 109.5 ?
H172 C17 H173 109.5 ?
C16 C18 H181 109.5 ?
C16 C18 H182 109.5 ?
H181 C18 H182 109.5 ?
C16 C18 H183 109.5 ?
H181 C18 H183 109.5 ?
H182 C18 H183 109.5 ?
C16 C19 H191 109.5 ?
C16 C19 H192 109.5 ?
H191 C19 H192 109.5 ?
C16 C19 H193 109.5 ?
H191 C19 H193 109.5 ?
H192 C19 H193 109.5 ?
C21 O21 Mo1 137.69(11) yes
O21 C21 C26 117.39(14) ?
O21 C21 C22 123.29(15) ?
C26 C21 C22 119.32(15) ?
C23 C22 C21 118.89(15) ?
C23 C22 C11 116.57(14) ?
C21 C22 C11 124.53(14) ?
C24 C23 C22 121.23(16) ?
C24 C23 H23 119.4 ?
C22 C23 H23 119.4 ?
C23 C24 C25 119.37(16) ?
C23 C24 H24 120.3 ?
C25 C24 H24 120.3 ?
C26 C25 C24 120.49(16) ?
C26 C25 H25 119.8 ?
C24 C25 H25 119.8 ?
C25 C26 C21 120.64(16) ?
C25 C26 H26 119.7 ?
C21 C26 H26 119.7 ?
N32 C31 C42 112.54(13) ?
N32 C31 C13 107.55(12) ?
C42 C31 C13 109.30(13) ?
N32 C31 H31 109.1 ?
C42 C31 H31 109.1 ?
C13 C31 H31 109.1 ?
C33 N32 C31 112.05(13) ?
C33 N32 Mo1 115.83(10) ?
C31 N32 Mo1 111.83(9) ?
C33 N32 H32 103.7(16) ?
C31 N32 H32 106.5(13) ?
Mo1 N32 H32 105.9(18) ?
N32 C33 C34 109.06(13) ?
N32 C33 H331 109.9 ?
C34 C33 H331 109.9 ?
N32 C33 H332 109.9 ?
C34 C33 H332 109.9 ?
H331 C33 H332 108.3 ?
O34 C34 N35 126.13(15) ?
O34 C34 C33 120.07(14) ?
N35 C34 C33 113.76(14) ?
C34 N35 C36 125.99(14) ?
C34 N35 H35 116.8(17) ?
C36 N35 H35 116.6(16) ?
N35 C36 C37 105.44(14) ?
N35 C36 C38 109.98(15) ?
C37 C36 C38 111.01(15) ?
N35 C36 C39 110.31(14) ?
C37 C36 C39 109.18(16) ?
C38 C36 C39 110.78(16) ?
C36 C37 H371 109.5 ?
C36 C37 H372 109.5 ?
H371 C37 H372 109.5 ?
C36 C37 H373 109.5 ?
H371 C37 H373 109.5 ?
H372 C37 H373 109.5 ?
C36 C38 H381 109.5 ?
C36 C38 H382 109.5 ?
H381 C38 H382 109.5 ?
C36 C38 H383 109.5 ?
H381 C38 H383 109.5 ?
H382 C38 H383 109.5 ?
C36 C39 H391 109.5 ?
C36 C39 H392 109.5 ?
H391 C39 H392 109.5 ?
C36 C39 H393 109.5 ?
H391 C39 H393 109.5 ?
H392 C39 H393 109.5 ?
C41 O41 Mo1 135.49(11) yes
O41 C41 C46 119.29(15) ?
O41 C41 C42 121.86(15) ?
C46 C41 C42 118.84(15) ?
C43 C42 C41 119.47(15) ?
C43 C42 C31 118.03(14) ?
C41 C42 C31 122.28(14) ?
C44 C43 C42 121.21(16) ?
C44 C43 H43 119.4 ?
C42 C43 H43 119.4 ?
C43 C44 C45 119.15(16) ?
C43 C44 H44 120.4 ?
C45 C44 H44 120.4 ?
C46 C45 C44 120.38(16) ?
C46 C45 H45 119.8 ?
C44 C45 H45 119.8 ?
C45 C46 C41 120.91(16) ?
C45 C46 H46 119.5 ?
C41 C46 H46 119.5 ?
Cl1 C5 Cl2 111.29(11) ?
Cl1 C5 H51 109.4 ?
Cl2 C5 H51 109.4 ?
Cl1 C5 H52 109.4 ?
Cl2 C5 H52 109.4 ?
H51 C5 H52 108.0 ?

loop_
_geom_bond_atom_site_label_1
_geom_bond_atom_site_label_2
_geom_bond_distance
_geom_bond_publ_flag
Mo1 O1 1.7107(12) yes
Mo1 O2 1.7225(13) yes
Mo1 O21 1.9344(12) yes
Mo1 O41 2.0507(12) yes
Mo1 N32 2.2364(14) yes
Mo1 N12 2.3182(14) yes
C11 N12 1.292(2) yes
C11 C22 1.449(2) ?
C11 H11 0.95 ?
N12 C13 1.472(2) ?
C13 C14 1.542(2) ?
C13 C31 1.543(2) ?
C13 H13 1.00 ?
C14 O14 1.232(2) ?
C14 N15 1.339(2) ?
N15 C16 1.485(2) ?
N15 H15 0.84 ?
C16 C18 1.524(3) ?
C16 C19 1.530(3) ?
C16 C17 1.535(3) ?
C17 H171 0.98 ?
C17 H172 0.98 ?
C17 H173 0.98 ?
C18 H181 0.98 ?
C18 H182 0.98 ?
C18 H183 0.98 ?
C19 H191 0.98 ?
C19 H192 0.98 ?
C19 H193 0.98 ?
O21 C21 1.3471(19) ?
C21 C26 1.402(2) ?
C21 C22 1.416(2) ?
C22 C23 1.411(2) ?
C23 C24 1.385(2) ?
C23 H23 0.95 ?
C24 C25 1.401(2) ?
C24 H24 0.95 ?
C25 C26 1.389(2) ?
C25 H25 0.95 ?
C26 H26 0.95 ?
C31 N32 1.511(2) ?
C31 C42 1.512(2) ?
C31 H31 1.00 ?
N32 C33 1.491(2) ?
N32 H32 0.84 ?
C33 C34 1.539(2) ?
C33 H331 0.99 ?
C33 H332 0.99 ?
C34 O34 1.235(2) ?
C34 N35 1.341(2) ?
N35 C36 1.492(2) ?
N35 H35 0.84 ?
C36 C37 1.531(3) ?
C36 C38 1.533(3) ?
C36 C39 1.535(3) ?
C37 H371 0.98 ?
C37 H372 0.98 ?
C37 H373 0.98 ?
C38 H381 0.98 ?
C38 H382 0.98 ?
C38 H383 0.98 ?
C39 H391 0.98 ?
C39 H392 0.98 ?
C39 H393 0.98 ?
O41 C41 1.347(2) ?
C41 C46 1.404(2) ?
C41 C42 1.408(2) ?
C42 C43 1.400(2) ?
C43 C44 1.392(2) ?
C43 H43 0.95 ?
C44 C45 1.394(3) ?
C44 H44 0.95 ?
C45 C46 1.388(3) ?
C45 H45 0.95 ?
C46 H46 0.95 ?
C5 Cl1 1.767(2) ?
C5 Cl2 1.777(2) ?
C5 H51 0.99 ?
C5 H52 0.99 ?

loop_
_geom_hbond_atom_site_label_D
_geom_hbond_atom_site_label_H
_geom_hbond_atom_site_label_A
_geom_hbond_distance_DH
_geom_hbond_distance_HA
_geom_hbond_distance_DA
_geom_hbond_angle_DHA
_geom_hbond_site_symmetry_A
N15 H15 O2 0.84 2.180(14) 2.868(2) 139.1(19) .
N32 H32 O34 0.84 2.19(2) 2.6678(19) 116(2) .
N35 H35 O41 0.84 2.369(9) 3.1637(19) 158(2) 2_666

loop_
_geom_torsion_atom_site_label_1
_geom_torsion_atom_site_label_2
_geom_torsion_atom_site_label_3
_geom_torsion_atom_site_label_4
_geom_torsion
_geom_torsion_publ_flag
C22 C11 N12 C13 -178.65(14) yes
C22 C11 N12 Mo1 -7.7(2) yes
C11 N12 C13 C14 -97.76(17) ?
Mo1 N12 C13 C14 90.38(13) ?
C11 N12 C13 C31 137.92(14) ?
Mo1 N12 C13 C31 -33.95(14) ?
N12 C13 C14 O14 169.78(14) yes
C31 C13 C14 O14 -69.29(18) ?
N12 C13 C14 N15 -8.8(2) ?
C31 C13 C14 N15 112.08(16) ?
O14 C14 N15 C16 6.2(3) yes
C13 C14 N15 C16 -175.26(15) ?
C14 N15 C16 C18 -65.1(2) ?
C14 N15 C16 C19 57.5(2) ?
C14 N15 C16 C17 175.96(18) ?
Mo1 O21 C21 C26 178.56(13) yes
Mo1 O21 C21 C22 -2.1(3) yes
O21 C21 C22 C23 -176.65(15) ?
C26 C21 C22 C23 2.6(2) ?
O21 C21 C22 C11 4.6(3) ?
C26 C21 C22 C11 -176.10(16) ?
N12 C11 C22 C23 -177.78(16) ?
N12 C11 C22 C21 1.0(3) ?
C21 C22 C23 C24 -1.7(3) ?
C11 C22 C23 C24 177.16(16) ?
C22 C23 C24 C25 -0.2(3) ?
C23 C24 C25 C26 1.2(3) ?
C24 C25 C26 C21 -0.2(3) ?
O21 C21 C26 C25 177.60(16) ?
C22 C21 C26 C25 -1.7(3) ?
N12 C13 C31 N32 53.70(15) ?
C14 C13 C31 N32 -72.65(16) ?
N12 C13 C31 C42 -68.77(15) ?
C14 C13 C31 C42 164.88(13) ?
C42 C31 N32 C33 -62.34(17) ?
C13 C31 N32 C33 177.22(12) ?
C42 C31 N32 Mo1 69.63(14) ?
C13 C31 N32 Mo1 -50.81(14) ?
C31 N32 C33 C34 -87.19(16) ?
Mo1 N32 C33 C34 142.87(11) ?
N32 C33 C34 O34 -3.5(2) yes
N32 C33 C34 N35 178.49(14) ?
O34 C34 N35 C36 -3.9(3) yes
C33 C34 N35 C36 173.92(15) ?
C34 N35 C36 C37 179.70(17) ?
C34 N35 C36 C38 -60.5(2) ?
C34 N35 C36 C39 61.9(2) ?
Mo1 O41 C41 C46 167.18(12) yes
Mo1 O41 C41 C42 -14.2(2) yes
O41 C41 C42 C43 179.38(15) ?
C46 C41 C42 C43 -2.0(2) ?
O41 C41 C42 C31 4.9(2) ?
C46 C41 C42 C31 -176.43(15) ?
N32 C31 C42 C43 148.43(14) ?
C13 C31 C42 C43 -92.14(17) ?
N32 C31 C42 C41 -37.1(2) ?
C13 C31 C42 C41 82.38(18) ?
C41 C42 C43 C44 0.3(3) ?
C31 C42 C43 C44 175.01(15) ?
C42 C43 C44 C45 1.3(3) ?
C43 C44 C45 C46 -1.2(3) ?
C44 C45 C46 C41 -0.4(3) ?
O41 C41 C46 C45 -179.27(16) ?
C42 C41 C46 C45 2.1(3) ?
